data_4302778
loop_
_publ_author_name
'Michael J. Rose'
'Pradip K. Mascharak'

_publ_contact_author_address
;
Department of Chemistry and Biochemistry,
University of California, Santa Cruz,
1156 High Street,
Santa Cruz, CA 95064
USA
;
_publ_contact_author_email pradip@chemsitry.ucsc.edu
_publ_contact_author_fax '+1 831 459 2935'
_publ_contact_author_name 'Pradip Mascharak'
_publ_contact_author_phone '+1 831 459 4251'
_publ_section_title
;
Photosensitization of Ruthenium Nitrosyls to Red Light with an
Isoelectronic Series of Heavy-Atom Chromophores: Experimental and Density
Functional Theory Studies on the Effects of O-, S- and Se-Substituted
Coordinated Dyes
;
_journal_name_full 'Inorganic Chemistry'
_journal_page_first 6904
_journal_page_last 6917
_journal_paper_doi 10.1021/ic900899j
_journal_volume 48
_journal_year 2009
_chemical_formula_moiety '2(C28 H20 Cl N5 O5 Ru), (C3 H7 N O)'
_chemical_formula_sum 'C29.5 H23.5 Cl N5.5 O5.5 Ru'
_chemical_formula_weight 679.56
_chemical_name_systematic
; 
 ? 
;
_space_group_IT_number 14
_symmetry_cell_setting monoclinic
_symmetry_space_group_name_Hall '-P 2ybc'
_symmetry_space_group_name_H-M 'P 1 21/c 1'
_atom_sites_solution_hydrogens geom
_atom_sites_solution_primary direct
_atom_sites_solution_secondary difmap
_audit_creation_method SHELXL-97
_cell_angle_alpha 90.00
_cell_angle_beta 92.614(2)
_cell_angle_gamma 90.00
_cell_formula_units_Z 8
_cell_length_a 16.212(2)
_cell_length_b 23.147(3)
_cell_length_c 14.423(2)
_cell_measurement_reflns_used 7017
_cell_measurement_temperature 150(2)
_cell_measurement_theta_max 23.60
_cell_measurement_theta_min 2.51
_cell_volume 5406.7(12)
_computing_cell_refinement 'Bruker SAINT v7.34'
_computing_data_collection 'Bruker APEX-II v2.1-4'
_computing_data_reduction 'Bruker SAINT v7.34'
_computing_structure_refinement 'SHELXL-97 (Sheldrick, 1997)'
_computing_structure_solution 'SHELXS-97 (Sheldrick, 1990)'
_diffrn_ambient_temperature 150(2)
_diffrn_detector_area_resol_mean 83.33
_diffrn_measured_fraction_theta_full 0.997
_diffrn_measured_fraction_theta_max 0.997
_diffrn_measurement_device_type 'Bruker APEX-II'
_diffrn_measurement_method \w/2\q-scans
_diffrn_radiation_monochromator graphite
_diffrn_radiation_source 'fine-focus sealed tube'
_diffrn_radiation_type MoK\a
_diffrn_radiation_wavelength 0.71073
_diffrn_reflns_av_R_equivalents 0.0677
_diffrn_reflns_av_sigmaI/netI 0.0607
_diffrn_reflns_limit_h_max 20
_diffrn_reflns_limit_h_min -20
_diffrn_reflns_limit_k_max 28
_diffrn_reflns_limit_k_min -28
_diffrn_reflns_limit_l_max 18
_diffrn_reflns_limit_l_min -17
_diffrn_reflns_number 48102
_diffrn_reflns_theta_full 26.39
_diffrn_reflns_theta_max 26.39
_diffrn_reflns_theta_min 2.05
_exptl_absorpt_coefficient_mu 0.734
_exptl_absorpt_correction_T_max 0.9855
_exptl_absorpt_correction_T_min 0.8671
_exptl_absorpt_correction_type numerical
_exptl_absorpt_process_details 'Sheldrick, 2007'
_exptl_crystal_colour red
_exptl_crystal_density_diffrn 1.670
_exptl_crystal_density_method 'not measured'
_exptl_crystal_description plate
_exptl_crystal_F_000 2752
_exptl_crystal_size_max 0.20
_exptl_crystal_size_mid 0.17
_exptl_crystal_size_min 0.02
_refine_diff_density_max 0.648
_refine_diff_density_min -1.287
_refine_diff_density_rms 0.091
_refine_ls_extinction_method none
_refine_ls_goodness_of_fit_ref 1.019
_refine_ls_hydrogen_treatment constr
_refine_ls_matrix_type full
_refine_ls_number_parameters 713
_refine_ls_number_reflns 11042
_refine_ls_number_restraints 2
_refine_ls_restrained_S_all 1.022
_refine_ls_R_factor_all 0.0766
_refine_ls_R_factor_gt 0.0434
_refine_ls_shift/su_max 0.009
_refine_ls_shift/su_mean 0.000
_refine_ls_structure_factor_coef Fsqd
_refine_ls_weighting_details 'calc w=1/[\s^2^(Fo^2^)+(0.0386P)^2^+5.6023P] where P=(Fo^2^+2Fc^2^)/3'
_refine_ls_weighting_scheme calc
_refine_ls_wR_factor_gt 0.0889
_refine_ls_wR_factor_ref 0.1017
_reflns_number_gt 7733
_reflns_number_total 11042
_reflns_threshold_expression >2sigma(I)
_cod_data_source_file ic900899j_si_002_1.cif
_cod_data_source_block OMe-Cl
_cod_original_cell_volume 5406.8(13)
_cod_original_sg_symbol_H-M 'P 21/c'
_cod_original_formula_sum 'C29.50 H23.50 Cl N5.50 O5.50 Ru'
_cod_database_code 4302778

loop_
_symmetry_equiv_pos_as_xyz
'x, y, z'
'-x, y+1/2, -z+1/2'
'-x, -y, -z'
'x, -y-1/2, z-1/2'

loop_
_atom_site_label
_atom_site_type_symbol
_atom_site_fract_x
_atom_site_fract_y
_atom_site_fract_z
_atom_site_U_iso_or_equiv
_atom_site_adp_type
_atom_site_occupancy
_atom_site_symmetry_multiplicity
_atom_site_calc_flag
_atom_site_refinement_flags
_atom_site_disorder_assembly
_atom_site_disorder_group
Ru1 Ru 0.163658(19) 0.630531(12) 0.35753(2) 0.01949(8) Uani 1 1 d . . .
Cl1 Cl 0.03372(6) 0.66397(4) 0.40284(6) 0.0258(2) Uani 1 1 d . . .
O1 O 0.16259(18) 0.80238(11) 0.29902(19) 0.0331(7) Uani 1 1 d . . .
O2 O 0.25162(17) 0.56903(12) 0.60841(18) 0.0326(7) Uani 1 1 d . . .
O3 O 0.33120(19) 0.84568(12) 0.5912(2) 0.0394(7) Uani 1 1 d . . .
O4 O 0.35734(18) 0.76078(13) 0.70484(19) 0.0390(7) Uani 1 1 d . . .
O5 O 0.30743(17) 0.59317(12) 0.26287(19) 0.0343(7) Uani 1 1 d . . .
N1 N 0.12611(18) 0.65827(12) 0.2198(2) 0.0194(7) Uani 1 1 d . . .
N2 N 0.19701(19) 0.71326(12) 0.3629(2) 0.0208(7) Uani 1 1 d . . .
N3 N 0.20869(19) 0.62981(13) 0.4882(2) 0.0239(7) Uani 1 1 d . . .
N4 N 0.12066(18) 0.54726(12) 0.4068(2) 0.0206(7) Uani 1 1 d . . .
N5 N 0.25265(19) 0.60621(13) 0.3071(2) 0.0218(7) Uani 1 1 d . . .
C1 C 0.1093(2) 0.62646(16) 0.1406(2) 0.0215(8) Uani 1 1 d . . .
C2 C 0.1203(2) 0.56589(16) 0.1412(3) 0.0243(8) Uani 1 1 d . . .
H2A H 0.1401 0.5469 0.1963 0.029 Uiso 1 1 calc R . .
C3 C 0.1023(3) 0.53482(18) 0.0629(3) 0.0317(10) Uani 1 1 d . . .
H3A H 0.1091 0.4941 0.0637 0.038 Uiso 1 1 calc R . .
C4 C 0.0737(3) 0.5626(2) -0.0201(3) 0.0392(11) Uani 1 1 d . . .
H4A H 0.0608 0.5402 -0.0740 0.047 Uiso 1 1 calc R . .
C5 C 0.0647(3) 0.62059(19) -0.0233(3) 0.0344(10) Uani 1 1 d . . .
H5A H 0.0460 0.6387 -0.0795 0.041 Uiso 1 1 calc R . .
C6 C 0.0830(2) 0.65465(17) 0.0565(3) 0.0251(9) Uani 1 1 d . . .
C7 C 0.0792(2) 0.71556(17) 0.0562(3) 0.0265(9) Uani 1 1 d . . .
H7A H 0.0609 0.7355 0.0015 0.032 Uiso 1 1 calc R . .
C8 C 0.1019(2) 0.74582(16) 0.1346(3) 0.0250(9) Uani 1 1 d . . .
H8A H 0.1009 0.7869 0.1342 0.030 Uiso 1 1 calc R . .
C9 C 0.1267(2) 0.71607(15) 0.2152(2) 0.0214(8) Uani 1 1 d . . .
C10 C 0.1630(2) 0.74892(16) 0.2980(3) 0.0240(8) Uani 1 1 d . . .
C11 C 0.2357(2) 0.72821(16) 0.4499(2) 0.0230(8) Uani 1 1 d . . .
C12 C 0.2640(2) 0.78368(16) 0.4738(3) 0.0259(9) Uani 1 1 d . . .
H12A H 0.2564 0.8147 0.4312 0.031 Uiso 1 1 calc R . .
C13 C 0.3029(2) 0.79301(17) 0.5596(3) 0.0284(9) Uani 1 1 d . . .
C14 C 0.3162(2) 0.74720(18) 0.6222(3) 0.0281(9) Uani 1 1 d . . .
C15 C 0.2873(2) 0.69266(17) 0.6000(3) 0.0261(9) Uani 1 1 d . . .
H15A H 0.2956 0.6618 0.6428 0.031 Uiso 1 1 calc R . .
C16 C 0.2458(2) 0.68303(16) 0.5143(3) 0.0232(8) Uani 1 1 d . . .
C17 C 0.2134(2) 0.57946(16) 0.5347(3) 0.0242(8) Uani 1 1 d . . .
C18 C 0.1609(2) 0.53387(16) 0.4869(2) 0.0227(8) Uani 1 1 d . . .
C19 C 0.1515(2) 0.48081(16) 0.5317(3) 0.0259(9) Uani 1 1 d . . .
H19A H 0.1817 0.4729 0.5883 0.031 Uiso 1 1 calc R . .
C20 C 0.0990(3) 0.44085(16) 0.4938(3) 0.0290(9) Uani 1 1 d . . .
H20A H 0.0944 0.4039 0.5219 0.035 Uiso 1 1 calc R . .
C21 C 0.0513(2) 0.45431(16) 0.4126(3) 0.0252(9) Uani 1 1 d . . .
C22 C -0.0091(3) 0.41633(16) 0.3726(3) 0.0301(9) Uani 1 1 d . . .
H22A H -0.0149 0.3787 0.3977 0.036 Uiso 1 1 calc R . .
C23 C -0.0589(3) 0.43305(17) 0.2987(3) 0.0331(10) Uani 1 1 d . . .
H23A H -0.0987 0.4071 0.2720 0.040 Uiso 1 1 calc R . .
C24 C -0.0510(3) 0.48891(17) 0.2624(3) 0.0287(9) Uani 1 1 d . . .
H24A H -0.0874 0.5009 0.2125 0.034 Uiso 1 1 calc R . .
C25 C 0.0078(2) 0.52650(16) 0.2970(2) 0.0246(8) Uani 1 1 d . . .
H25A H 0.0122 0.5640 0.2710 0.030 Uiso 1 1 calc R . .
C26 C 0.0615(2) 0.50969(15) 0.3710(3) 0.0224(8) Uani 1 1 d . . .
C27 C 0.3156(3) 0.89377(18) 0.5313(3) 0.0402(11) Uani 1 1 d . . .
H27A H 0.3378 0.9289 0.5609 0.060 Uiso 1 1 calc R . .
H27B H 0.2560 0.8980 0.5191 0.060 Uiso 1 1 calc R . .
H27C H 0.3424 0.8874 0.4726 0.060 Uiso 1 1 calc R . .
C28 C 0.3786(3) 0.7139(2) 0.7648(3) 0.0426(11) Uani 1 1 d . . .
H28A H 0.4094 0.7284 0.8199 0.064 Uiso 1 1 calc R . .
H28B H 0.4128 0.6863 0.7322 0.064 Uiso 1 1 calc R . .
H28C H 0.3281 0.6947 0.7835 0.064 Uiso 1 1 calc R . .
Ru2 Ru 0.32432(2) 0.380956(15) 0.26442(2) 0.03756(11) Uani 1 1 d . . .
Cl2 Cl 0.26990(7) 0.46667(5) 0.32116(8) 0.0422(3) Uani 1 1 d . . .
O5A O 0.4045(2) 0.27473(15) 0.2117(3) 0.0595(10) Uani 1 1 d . . .
N5A N 0.3697(2) 0.31424(15) 0.2314(2) 0.0333(8) Uani 1 1 d . . .
O1A O 0.1096(3) 0.3330(2) 0.1406(4) 0.0393(12) Uiso 0.60 1 d P A 1
O2A O 0.4632(4) 0.5108(3) 0.1475(4) 0.0465(15) Uiso 0.60 1 d P A 1
O3A O 0.1842(3) 0.4147(2) -0.1626(4) 0.0447(13) Uiso 0.60 1 d P A 1
O4A O 0.3260(4) 0.4767(3) -0.1634(4) 0.0503(16) Uiso 0.60 1 d PD A 1
N1A N 0.2400(4) 0.3423(3) 0.3428(5) 0.027(2) Uiso 0.60 1 d P A 1
N2A N 0.2370(4) 0.3758(3) 0.1694(5) 0.0283(15) Uiso 0.60 1 d P A 1
N3A N 0.3796(5) 0.4315(3) 0.1646(4) 0.0287(16) Uiso 0.60 1 d P A 1
N4A N 0.4466(5) 0.4103(4) 0.3308(6) 0.027(3) Uiso 0.60 1 d P A 1
C1A C 0.2395(5) 0.3329(4) 0.4379(8) 0.028(2) Uiso 0.60 1 d P A 1
C2A C 0.2971(6) 0.3617(4) 0.4978(6) 0.033(3) Uiso 0.60 1 d P A 1
H2AA H 0.3350 0.3882 0.4729 0.039 Uiso 0.60 1 calc PR A 1
C3A C 0.2989(6) 0.3518(4) 0.5918(7) 0.046(3) Uiso 0.60 1 d P A 1
H3AA H 0.3380 0.3712 0.6318 0.055 Uiso 0.60 1 calc PR A 1
C4A C 0.2411(7) 0.3119(4) 0.6292(7) 0.050(2) Uiso 0.60 1 d P A 1
H4AA H 0.2429 0.3033 0.6937 0.060 Uiso 0.60 1 calc PR A 1
C5A C 0.1837(5) 0.2865(4) 0.5708(7) 0.043(2) Uiso 0.60 1 d P A 1
H5AA H 0.1447 0.2609 0.5959 0.052 Uiso 0.60 1 calc PR A 1
C6A C 0.1799(5) 0.2965(4) 0.4758(6) 0.034(2) Uiso 0.60 1 d P A 1
C7A C 0.1181(5) 0.2750(3) 0.4169(8) 0.0353(19) Uiso 0.60 1 d P A 1
H7AA H 0.0782 0.2495 0.4404 0.042 Uiso 0.60 1 calc PR A 1
C8A C 0.1134(5) 0.2901(3) 0.3246(6) 0.0333(18) Uiso 0.60 1 d P A 1
H8AA H 0.0685 0.2773 0.2853 0.040 Uiso 0.60 1 calc PR A 1
C9A C 0.1756(5) 0.3244(3) 0.2893(6) 0.0281(18) Uiso 0.60 1 d P A 1
C10A C 0.1711(6) 0.3449(4) 0.1901(6) 0.0333(18) Uiso 0.60 1 d P A 1
C11A C 0.2546(6) 0.4004(4) 0.0832(5) 0.0288(16) Uiso 0.60 1 d P A 1
C12A C 0.2042(5) 0.3944(3) 0.0026(5) 0.0329(16) Uiso 0.60 1 d P A 1
H12B H 0.1543 0.3729 0.0040 0.039 Uiso 0.60 1 calc PR A 1
C13A C 0.2269(6) 0.4197(4) -0.0786(6) 0.037(2) Uiso 0.60 1 d P A 1
C14A C 0.3003(5) 0.4526(3) -0.0796(5) 0.0375(17) Uiso 0.60 1 d P A 1
C15A C 0.3518(5) 0.4582(3) -0.0009(5) 0.0344(16) Uiso 0.60 1 d P A 1
H15B H 0.4017 0.4796 -0.0029 0.041 Uiso 0.60 1 calc PR A 1
C16A C 0.3294(5) 0.4320(3) 0.0820(5) 0.0281(16) Uiso 0.60 1 d P A 1
C17A C 0.4370(5) 0.4701(3) 0.1917(6) 0.029(2) Uiso 0.60 1 d P A 1
C18A C 0.4740(6) 0.4581(4) 0.2882(6) 0.030(2) Uiso 0.60 1 d P A 1
C19A C 0.5351(5) 0.4932(4) 0.3275(7) 0.034(2) Uiso 0.60 1 d P A 1
H19B H 0.5527 0.5267 0.2958 0.040 Uiso 0.60 1 calc PR A 1
C20A C 0.5700(5) 0.4791(4) 0.4126(6) 0.038(2) Uiso 0.60 1 d P A 1
H20B H 0.6091 0.5044 0.4421 0.045 Uiso 0.60 1 calc PR A 1
C21A C 0.5488(6) 0.4280(4) 0.4567(7) 0.031(3) Uiso 0.60 1 d P A 1
C22A C 0.5839(7) 0.4079(5) 0.5422(7) 0.041(3) Uiso 0.60 1 d P A 1
H22B H 0.6234 0.4315 0.5748 0.049 Uiso 0.60 1 calc PR A 1
C23A C 0.5645(8) 0.3583(6) 0.5786(9) 0.042(4) Uiso 0.60 1 d P A 1
H23B H 0.5892 0.3458 0.6362 0.051 Uiso 0.60 1 calc PR A 1
C24A C 0.5084(8) 0.3258(5) 0.5315(9) 0.042(4) Uiso 0.60 1 d P A 1
H24B H 0.4976 0.2888 0.5566 0.050 Uiso 0.60 1 calc PR A 1
C25A C 0.4648(8) 0.3402(5) 0.4509(8) 0.034(4) Uiso 0.60 1 d P A 1
H25B H 0.4225 0.3164 0.4237 0.041 Uiso 0.60 1 calc PR A 1
C26A C 0.4876(7) 0.3922(5) 0.4129(7) 0.027(3) Uiso 0.60 1 d P A 1
C27A C 0.1199(6) 0.3741(5) -0.1668(8) 0.053(3) Uiso 0.60 1 d P A 1
H27D H 0.0967 0.3716 -0.2307 0.079 Uiso 0.60 1 calc PR A 1
H27E H 0.0767 0.3861 -0.1256 0.079 Uiso 0.60 1 calc PR A 1
H27F H 0.1413 0.3362 -0.1472 0.079 Uiso 0.60 1 calc PR A 1
C28A C 0.2807(6) 0.5250(4) -0.1914(8) 0.062(3) Uiso 0.60 1 d PD A 1
H28D H 0.3013 0.5398 -0.2497 0.093 Uiso 0.60 1 calc PR A 1
H28E H 0.2864 0.5550 -0.1436 0.093 Uiso 0.60 1 calc PR A 1
H28I H 0.2224 0.5145 -0.2008 0.093 Uiso 0.60 1 calc PR A 1
O1B O 0.0868(5) 0.3164(3) 0.1827(6) 0.0394(19) Uiso 0.40 1 d P A 2
O2B O 0.4354(5) 0.4990(4) 0.1190(6) 0.038(2) Uiso 0.40 1 d P A 2
O3B O 0.1070(5) 0.3980(3) -0.1252(6) 0.0387(19) Uiso 0.40 1 d P A 2
O4B O 0.2412(5) 0.4633(3) -0.1587(5) 0.0426(19) Uiso 0.40 1 d PD A 2
N1B N 0.2337(6) 0.3415(4) 0.3701(9) 0.021(3) Uiso 0.40 1 d P A 2
N2B N 0.2096(7) 0.3663(5) 0.1923(7) 0.032(2) Uiso 0.40 1 d P A 2
N3B N 0.3468(6) 0.4239(4) 0.1602(6) 0.026(2) Uiso 0.40 1 d P A 2
N4B N 0.4315(8) 0.4067(6) 0.3186(9) 0.030(4) Uiso 0.40 1 d P A 2
C1B C 0.2421(8) 0.3391(6) 0.4652(9) 0.025(4) Uiso 0.40 1 d P A 2
C2B C 0.2980(8) 0.3739(6) 0.5175(9) 0.027(3) Uiso 0.40 1 d P A 2
H2BA H 0.3318 0.4007 0.4869 0.033 Uiso 0.40 1 calc PR A 2
C3B C 0.3039(8) 0.3697(6) 0.6092(9) 0.035(3) Uiso 0.40 1 d P A 2
H3BA H 0.3433 0.3927 0.6431 0.042 Uiso 0.40 1 calc PR A 2
C4B C 0.2540(7) 0.3325(5) 0.6567(9) 0.037(3) Uiso 0.40 1 d P A 2
H4BA H 0.2600 0.3301 0.7224 0.044 Uiso 0.40 1 calc PR A 2
C5B C 0.1960(7) 0.2992(5) 0.6095(8) 0.024(2) Uiso 0.40 1 d P A 2
H5BA H 0.1620 0.2736 0.6423 0.029 Uiso 0.40 1 calc PR A 2
C6B C 0.1872(7) 0.3032(5) 0.5112(10) 0.027(3) Uiso 0.40 1 d P A 2
C7B C 0.1238(7) 0.2741(5) 0.4632(9) 0.034(3) Uiso 0.40 1 d P A 2
H7BA H 0.0898 0.2480 0.4952 0.040 Uiso 0.40 1 calc PR A 2
C8B C 0.1100(7) 0.2828(5) 0.3700(11) 0.025(2) Uiso 0.40 1 d P A 2
H8BA H 0.0644 0.2654 0.3370 0.030 Uiso 0.40 1 calc PR A 2
C9B C 0.1673(7) 0.3193(5) 0.3237(8) 0.024(3) Uiso 0.40 1 d P A 2
C10B C 0.1510(7) 0.3340(5) 0.2241(9) 0.028(3) Uiso 0.40 1 d P A 2
C11B C 0.2171(7) 0.3886(5) 0.1008(8) 0.030(3) Uiso 0.40 1 d P A 2
C12B C 0.1570(6) 0.3809(4) 0.0272(7) 0.030(2) Uiso 0.40 1 d P A 2
H12C H 0.1090 0.3585 0.0364 0.036 Uiso 0.40 1 calc PR A 2
C13B C 0.1687(7) 0.4058(4) -0.0564(7) 0.031(2) Uiso 0.40 1 d P A 2
C14B C 0.2402(7) 0.4385(5) -0.0727(7) 0.021(3) Uiso 0.40 1 d P A 2
C15B C 0.2988(7) 0.4472(4) -0.0013(7) 0.032(2) Uiso 0.40 1 d P A 2
H15C H 0.3454 0.4711 -0.0103 0.038 Uiso 0.40 1 calc PR A 2
C16B C 0.2885(8) 0.4203(5) 0.0847(7) 0.021(2) Uiso 0.40 1 d P A 2
C17B C 0.4107(9) 0.4599(6) 0.1727(8) 0.030(3) Uiso 0.40 1 d P A 2
C18B C 0.4574(7) 0.4508(5) 0.2650(9) 0.025(3) Uiso 0.40 1 d P A 2
C19B C 0.5256(7) 0.4851(5) 0.2930(9) 0.029(3) Uiso 0.40 1 d P A 2
H19C H 0.5433 0.5147 0.2530 0.034 Uiso 0.40 1 calc PR A 2
C20B C 0.5667(8) 0.4768(5) 0.3765(10) 0.030(3) Uiso 0.40 1 d P A 2
H20C H 0.6079 0.5031 0.3989 0.036 Uiso 0.40 1 calc PR A 2
C21B C 0.5456(8) 0.4272(6) 0.4288(10) 0.026(3) Uiso 0.40 1 d P A 2
C22B C 0.5883(9) 0.4130(6) 0.5169(11) 0.032(4) Uiso 0.40 1 d P A 2
H22C H 0.6267 0.4392 0.5455 0.038 Uiso 0.40 1 calc PR A 2
C23B C 0.5708(12) 0.3581(8) 0.5600(13) 0.037(5) Uiso 0.40 1 d P A 2
H23C H 0.5988 0.3485 0.6171 0.045 Uiso 0.40 1 calc PR A 2
C24B C 0.5107(10) 0.3164(7) 0.5179(11) 0.026(4) Uiso 0.40 1 d P A 2
H24C H 0.4999 0.2800 0.5452 0.032 Uiso 0.40 1 calc PR A 2
C25B C 0.4722(10) 0.3342(7) 0.4378(11) 0.025(4) Uiso 0.40 1 d P A 2
H25C H 0.4366 0.3071 0.4067 0.029 Uiso 0.40 1 calc PR A 2
C26B C 0.4797(9) 0.3905(7) 0.3942(12) 0.024(5) Uiso 0.40 1 d P A 2
C27B C 0.1312(8) 0.3654(6) -0.2020(10) 0.045(3) Uiso 0.40 1 d P A 2
H27G H 0.0831 0.3453 -0.2300 0.067 Uiso 0.40 1 calc PR A 2
H27H H 0.1730 0.3371 -0.1813 0.067 Uiso 0.40 1 calc PR A 2
H27I H 0.1543 0.3912 -0.2479 0.067 Uiso 0.40 1 calc PR A 2
C28B C 0.3087(11) 0.5053(9) -0.1702(14) 0.081(6) Uiso 0.40 1 d PD A 2
H28F H 0.3153 0.5123 -0.2365 0.121 Uiso 0.40 1 calc PR A 2
H28G H 0.3603 0.4897 -0.1423 0.121 Uiso 0.40 1 calc PR A 2
H28H H 0.2953 0.5417 -0.1396 0.121 Uiso 0.40 1 calc PR A 2
O10 O 0.3129(2) 0.28483(16) 0.8615(3) 0.0648(10) Uiso 1 1 d . . .
N10 N 0.4280(2) 0.33020(16) 0.9200(3) 0.0421(9) Uiso 1 1 d . . .
C30 C 0.3575(3) 0.3011(2) 0.9282(4) 0.0504(13) Uiso 1 1 d . . .
H30A H 0.3406 0.2925 0.9889 0.060 Uiso 1 1 calc R . .
C31 C 0.4784(3) 0.3462(3) 1.0017(4) 0.0638(15) Uiso 1 1 d . . .
H31A H 0.4519 0.3327 1.0575 0.096 Uiso 1 1 calc R . .
H31B H 0.4844 0.3883 1.0041 0.096 Uiso 1 1 calc R . .
H31C H 0.5330 0.3283 0.9987 0.096 Uiso 1 1 calc R . .
C32 C 0.4582(3) 0.3468(2) 0.8313(4) 0.0560(14) Uiso 1 1 d . . .
H32A H 0.4177 0.3360 0.7818 0.084 Uiso 1 1 calc R . .
H32B H 0.5106 0.3271 0.8216 0.084 Uiso 1 1 calc R . .
H32C H 0.4668 0.3887 0.8301 0.084 Uiso 1 1 calc R . .

loop_
_atom_site_aniso_label
_atom_site_aniso_U_11
_atom_site_aniso_U_22
_atom_site_aniso_U_33
_atom_site_aniso_U_23
_atom_site_aniso_U_13
_atom_site_aniso_U_12
Ru1 0.02775(16) 0.01519(14) 0.01544(15) -0.00040(12) 0.00003(11) -0.00190(13)
Cl1 0.0310(5) 0.0207(5) 0.0259(5) -0.0024(4) 0.0054(4) -0.0025(4)
O1 0.0489(18) 0.0161(14) 0.0341(16) 0.0014(12) 0.0007(14) 0.0006(13)
O2 0.0432(17) 0.0311(16) 0.0229(15) 0.0057(12) -0.0062(13) -0.0047(13)
O3 0.054(2) 0.0289(16) 0.0352(17) -0.0089(13) -0.0017(15) -0.0146(14)
O4 0.0487(19) 0.0424(18) 0.0250(16) -0.0051(14) -0.0083(14) -0.0121(15)
O5 0.0350(17) 0.0329(16) 0.0354(17) 0.0025(13) 0.0055(14) 0.0050(13)
N1 0.0238(17) 0.0159(15) 0.0185(16) 0.0017(12) 0.0008(13) -0.0003(13)
N2 0.0266(17) 0.0150(15) 0.0208(16) -0.0011(13) 0.0013(13) -0.0040(13)
N3 0.0323(18) 0.0218(16) 0.0174(16) -0.0023(13) -0.0011(13) -0.0032(14)
N4 0.0271(17) 0.0180(15) 0.0166(16) 0.0004(12) 0.0023(13) 0.0003(13)
N5 0.0302(18) 0.0177(16) 0.0169(16) 0.0032(13) -0.0036(14) -0.0011(14)
C1 0.0190(18) 0.029(2) 0.0168(18) 0.0001(16) 0.0024(14) -0.0015(16)
C2 0.032(2) 0.024(2) 0.0172(19) 0.0005(16) 0.0021(16) -0.0023(17)
C3 0.039(2) 0.028(2) 0.029(2) -0.0055(18) 0.0049(19) -0.0025(19)
C4 0.045(3) 0.049(3) 0.023(2) -0.012(2) 0.001(2) -0.011(2)
C5 0.036(2) 0.049(3) 0.018(2) 0.0017(19) -0.0016(17) -0.005(2)
C6 0.022(2) 0.033(2) 0.020(2) 0.0056(17) 0.0027(16) -0.0005(17)
C7 0.025(2) 0.031(2) 0.023(2) 0.0128(17) 0.0009(16) 0.0052(17)
C8 0.025(2) 0.022(2) 0.028(2) 0.0086(17) 0.0053(17) 0.0046(16)
C9 0.023(2) 0.0180(18) 0.024(2) 0.0013(15) 0.0072(16) 0.0009(15)
C10 0.026(2) 0.022(2) 0.025(2) 0.0024(16) 0.0072(16) -0.0042(16)
C11 0.026(2) 0.023(2) 0.0200(19) -0.0056(16) 0.0033(16) -0.0050(16)
C12 0.031(2) 0.021(2) 0.026(2) -0.0036(16) 0.0060(17) -0.0032(17)
C13 0.031(2) 0.028(2) 0.026(2) -0.0114(18) 0.0071(18) -0.0133(18)
C14 0.029(2) 0.036(2) 0.020(2) -0.0084(17) 0.0033(16) -0.0086(18)
C15 0.029(2) 0.029(2) 0.020(2) 0.0000(16) 0.0029(17) -0.0001(17)
C16 0.025(2) 0.024(2) 0.022(2) -0.0033(16) 0.0043(16) -0.0028(16)
C17 0.030(2) 0.024(2) 0.019(2) 0.0026(16) 0.0045(17) -0.0005(17)
C18 0.029(2) 0.023(2) 0.0164(19) 0.0025(15) 0.0036(16) 0.0020(16)
C19 0.034(2) 0.024(2) 0.020(2) 0.0023(16) 0.0030(17) 0.0032(17)
C20 0.040(2) 0.018(2) 0.029(2) 0.0040(17) 0.0110(19) 0.0026(18)
C21 0.031(2) 0.0194(19) 0.025(2) -0.0020(16) 0.0048(17) -0.0009(16)
C22 0.039(2) 0.0162(19) 0.036(2) -0.0038(17) 0.013(2) -0.0066(17)
C23 0.040(3) 0.028(2) 0.031(2) -0.0094(18) 0.005(2) -0.0116(19)
C24 0.035(2) 0.029(2) 0.022(2) -0.0055(17) 0.0015(17) -0.0048(18)
C25 0.036(2) 0.0184(19) 0.020(2) -0.0005(15) 0.0035(17) -0.0034(17)
C26 0.030(2) 0.0153(18) 0.022(2) -0.0039(15) 0.0084(17) -0.0002(16)
C27 0.046(3) 0.030(2) 0.045(3) -0.009(2) 0.006(2) -0.009(2)
C28 0.041(3) 0.054(3) 0.031(2) -0.004(2) -0.011(2) -0.002(2)
Ru2 0.0522(2) 0.02662(19) 0.0331(2) 0.00203(15) -0.00713(17) 0.00969(16)
Cl2 0.0523(7) 0.0297(6) 0.0449(7) 0.0022(5) 0.0067(5) 0.0069(5)
O5A 0.070(3) 0.043(2) 0.067(2) 0.0026(18) 0.016(2) 0.0118(19)
N5A 0.043(2) 0.0295(19) 0.0276(19) 0.0008(16) -0.0017(16) 0.0123(17)

loop_
_atom_type_symbol
_atom_type_description
_atom_type_scat_dispersion_real
_atom_type_scat_dispersion_imag
_atom_type_scat_source
C C 0.0033 0.0016 'International Tables Vol C Tables 4.2.6.8 and 6.1.1.4'
H H 0.0000 0.0000 'International Tables Vol C Tables 4.2.6.8 and 6.1.1.4'
N N 0.0061 0.0033 'International Tables Vol C Tables 4.2.6.8 and 6.1.1.4'
O O 0.0106 0.0060 'International Tables Vol C Tables 4.2.6.8 and 6.1.1.4'
Cl Cl 0.1484 0.1585 'International Tables Vol C Tables 4.2.6.8 and 6.1.1.4'
Ru Ru -1.2594 0.8363 'International Tables Vol C Tables 4.2.6.8 and 6.1.1.4'

loop_
_geom_angle_atom_site_label_1
_geom_angle_atom_site_label_2
_geom_angle_atom_site_label_3
_geom_angle
_geom_angle_site_symmetry_1
_geom_angle_site_symmetry_3
_geom_angle_publ_flag
N5 Ru1 N3 96.77(13) . . ?
N5 Ru1 N2 95.67(13) . . ?
N3 Ru1 N2 83.32(12) . . ?
N5 Ru1 N1 85.15(12) . . ?
N3 Ru1 N1 162.59(12) . . ?
N2 Ru1 N1 79.27(11) . . ?
N5 Ru1 N4 97.69(12) . . ?
N3 Ru1 N4 78.05(12) . . ?
N2 Ru1 N4 158.19(11) . . ?
N1 Ru1 N4 118.95(11) . . ?
N5 Ru1 Cl1 171.28(10) . . ?
N3 Ru1 Cl1 91.95(9) . . ?
N2 Ru1 Cl1 85.30(9) . . ?
N1 Ru1 Cl1 86.53(8) . . ?
N4 Ru1 Cl1 84.10(8) . . ?
C13 O3 C27 116.4(3) . . ?
C14 O4 C28 116.6(3) . . ?
C9 N1 C1 119.7(3) . . ?
C9 N1 Ru1 110.0(2) . . ?
C1 N1 Ru1 130.1(2) . . ?
C10 N2 C11 128.0(3) . . ?
C10 N2 Ru1 117.4(2) . . ?
C11 N2 Ru1 112.2(2) . . ?
C17 N3 C16 127.4(3) . . ?
C17 N3 Ru1 119.3(2) . . ?
C16 N3 Ru1 112.2(2) . . ?
C18 N4 C26 118.8(3) . . ?
C18 N4 Ru1 109.6(2) . . ?
C26 N4 Ru1 131.6(2) . . ?
O5 N5 Ru1 171.0(3) . . ?
N1 C1 C2 120.4(3) . . ?
N1 C1 C6 120.1(3) . . ?
C1 C2 H2A 120.1(3) . . ?
C2 C1 C6 119.5(3) . . ?
C2 C3 H3A 119.6(3) . . ?
C3 C2 C1 119.8(4) . . ?
C3 C4 H4A 119.7(3) . . ?
C2 C3 C4 120.7(4) . . ?
C5 C4 C3 120.7(4) . . ?
C4 C5 C6 120.5(4) . . ?
C4 C5 H5A 119.7(3) . . ?
C6 C7 H7A 120.0(3) . . ?
C7 C6 C5 123.1(4) . . ?
C7 C6 C1 118.2(3) . . ?
C7 C8 H8A 120.2(3) . . ?
C5 C6 C1 118.7(4) . . ?
C8 C7 C6 120.0(3) . . ?
C7 C8 C9 119.6(3) . . ?
N1 C9 C8 122.1(3) . . ?
N1 C9 C10 117.8(3) . . ?
C8 C9 C10 119.8(3) . . ?
O1 C10 N2 127.4(4) . . ?
O1 C10 C9 120.6(3) . . ?
N2 C10 C9 111.9(3) . . ?
C11 C12 H12A 120.2(3) . . ?
C12 C11 C16 119.6(3) . . ?
C12 C11 N2 124.5(3) . . ?
C14 C15 H15A 120.1(3) . . ?
C16 C11 N2 115.9(3) . . ?
C13 C12 C11 119.7(4) . . ?
O3 C13 C12 124.7(4) . . ?
O3 C13 C14 114.7(3) . . ?
C12 C13 C14 120.6(3) . . ?
O4 C14 C15 123.8(4) . . ?
O4 C14 C13 116.1(3) . . ?
C15 C14 C13 120.1(4) . . ?
C14 C15 C16 119.7(4) . . ?
C15 C16 C11 120.2(3) . . ?
C15 C16 N3 123.8(3) . . ?
C11 C16 N3 115.9(3) . . ?
O2 C17 N3 128.0(4) . . ?
O2 C17 C18 120.7(3) . . ?
N3 C17 C18 111.2(3) . . ?
N4 C18 C19 122.9(3) . . ?
N4 C18 C17 118.5(3) . . ?
C18 C19 H19A 120.3(3) . . ?
C19 C18 C17 118.4(3) . . ?
C19 C20 H20A 120.2(3) . . ?
C20 C19 C18 119.5(4) . . ?
C19 C20 C21 119.7(4) . . ?
C20 C21 C22 122.9(4) . . ?
C20 C21 C26 118.6(3) . . ?
C21 C22 H22A 119.5(3) . . ?
C22 C21 C26 118.5(4) . . ?
C22 C23 H23A 120.3(3) . . ?
C23 C22 C21 121.0(4) . . ?
C22 C23 C24 119.5(4) . . ?
C25 C24 C23 121.6(4) . . ?
C23 C24 H24A 119.2(3) . . ?
C24 C25 C26 120.0(4) . . ?
C24 C25 H25A 120.0(3) . . ?
O3 C27 H27A 109.5(3) . . ?
O3 C27 H27B 109.5(3) . . ?
O3 C27 H27C 109.5(3) . . ?
O3 C28 H28A 109.5(3) . . ?
O3 C28 H28B 109.5(3) . . ?
O3 C28 H28C 109.5(3) . . ?
N4 C26 C25 120.5(3) . . ?
N4 C26 C21 120.1(3) . . ?
C25 C26 C21 119.3(3) . . ?
N5A Ru2 N3B 98.6(3) . . ?
N5A Ru2 N2A 93.1(2) . . ?
N3B Ru2 N2A 67.8(4) . . ?
N5A Ru2 N4B 90.0(4) . . ?
N3B Ru2 N4B 87.5(5) . . ?
N2A Ru2 N4B 155.3(5) . . ?
N5A Ru2 N1A 93.7(2) . . ?
N3B Ru2 N1A 148.7(4) . . ?
N2A Ru2 N1A 82.9(3) . . ?
N4B Ru2 N1A 121.3(5) . . ?
N5A Ru2 N3A 96.0(2) . . ?
N3B Ru2 N3A 14.9(3) . . ?
N2A Ru2 N3A 82.5(3) . . ?
N4B Ru2 N3A 72.8(5) . . ?
N1A Ru2 N3A 162.9(3) . . ?
N5A Ru2 N2B 95.4(3) . . ?
N3B Ru2 N2B 83.6(4) . . ?
N2A Ru2 N2B 16.4(3) . . ?
N4B Ru2 N2B 170.2(5) . . ?
N1A Ru2 N2B 66.6(4) . . ?
N3A Ru2 N2B 98.4(4) . . ?
N5A Ru2 N4A 90.6(3) . . ?
N3B Ru2 N4A 88.9(4) . . ?
N2A Ru2 N4A 156.7(3) . . ?
N4B Ru2 N4A 1.6(6) . . ?
N1A Ru2 N4A 119.8(3) . . ?
N3A Ru2 N4A 74.2(3) . . ?
N2B Ru2 N4A 171.0(4) . . ?
N5A Ru2 Cl2 174.85(11) . . ?
N3B Ru2 Cl2 85.4(3) . . ?
N2A Ru2 Cl2 91.43(18) . . ?
N4B Ru2 Cl2 86.8(4) . . ?
N1A Ru2 Cl2 84.5(2) . . ?
N3A Ru2 Cl2 86.96(18) . . ?
N2B Ru2 Cl2 88.3(3) . . ?
N4A Ru2 Cl2 86.2(2) . . ?
N5A Ru2 N1B 96.6(3) . . ?
N3B Ru2 N1B 152.5(4) . . ?
N2A Ru2 N1B 88.6(3) . . ?
N4B Ru2 N1B 115.3(5) . . ?
N1A Ru2 N1B 6.5(4) . . ?
N3A Ru2 N1B 165.0(3) . . ?
N2B Ru2 N1B 72.2(4) . . ?
N4A Ru2 N1B 113.8(4) . . ?
Cl2 Ru2 N1B 81.1(2) . . ?
O5A N5A Ru2 174.0(4) . . ?
C13A O3A C27A 116.0(7) . . ?
C28A O4A C14A 113.3(6) . . ?
C9A N1A C1A 118.8(7) . . ?
C9A N1A Ru2 110.2(6) . . ?
C1A N1A Ru2 131.0(6) . . ?
C10A N2A C11A 127.8(7) . . ?
C10A N2A Ru2 116.4(5) . . ?
C11A N2A Ru2 115.4(6) . . ?
C17A N3A C16A 127.5(8) . . ?
C17A N3A Ru2 119.2(5) . . ?
C16A N3A Ru2 109.7(6) . . ?
C18A N4A C26A 118.6(9) . . ?
C18A N4A Ru2 110.7(7) . . ?
C26A N4A Ru2 129.9(7) . . ?
N1A C1A C2A 119.8(8) . . ?
N1A C1A C6A 120.7(9) . . ?
C2A C1A C6A 119.4(10) . . ?
C3A C2A C1A 120.6(10) . . ?
C2A C3A C4A 119.5(10) . . ?
C5A C4A C3A 119.0(9) . . ?
C4A C5A C6A 122.5(9) . . ?
C7A C6A C5A 123.1(9) . . ?
C7A C6A C1A 118.0(9) . . ?
C5A C6A C1A 118.8(9) . . ?
C8A C7A C6A 120.8(8) . . ?
C7A C8A C9A 119.2(8) . . ?
N1A C9A C8A 121.6(8) . . ?
N1A C9A C10A 117.0(7) . . ?
C8A C9A C10A 121.4(8) . . ?
O1A C10A N2A 128.9(8) . . ?
O1A C10A C9A 118.9(9) . . ?
N2A C10A C9A 112.2(8) . . ?
C12A C11A N2A 124.0(9) . . ?
C12A C11A C16A 120.6(7) . . ?
N2A C11A C16A 115.4(7) . . ?
C13A C12A C11A 119.8(8) . . ?
O3A C13A C12A 124.9(8) . . ?
O3A C13A C14A 115.3(7) . . ?
C12A C13A C14A 119.7(8) . . ?
C15A C14A O4A 118.4(7) . . ?
C15A C14A C13A 121.3(7) . . ?
O4A C14A C13A 120.1(7) . . ?
C14A C15A C16A 119.2(7) . . ?
C15A C16A N3A 124.1(7) . . ?
C15A C16A C11A 119.3(7) . . ?
N3A C16A C11A 116.5(7) . . ?
O2A C17A N3A 128.0(8) . . ?
O2A C17A C18A 119.1(8) . . ?
N3A C17A C18A 112.8(7) . . ?
N4A C18A C19A 122.6(9) . . ?
N4A C18A C17A 116.4(8) . . ?
C19A C18A C17A 120.9(8) . . ?
C20A C19A C18A 119.1(8) . . ?
C19A C20A C21A 120.8(9) . . ?
C20A C21A C22A 125.4(9) . . ?
C20A C21A C26A 118.3(9) . . ?
C22A C21A C26A 116.2(9) . . ?
C23A C22A C21A 123.1(11) . . ?
C22A C23A C24A 117.3(12) . . ?
C23A C24A C25A 127.2(13) . . ?
C24A C25A C26A 114.2(12) . . ?
C25A C26A N4A 118.2(10) . . ?
C25A C26A C21A 121.8(10) . . ?
N4A C26A C21A 119.9(9) . . ?
C13B O3B C27B 114.4(8) . . ?
C14B O4B C28B 114.7(11) . . ?
C9B N1B C1B 121.5(11) . . ?
C9B N1B Ru2 109.7(9) . . ?
C1B N1B Ru2 128.8(8) . . ?
C10B N2B C11B 128.7(12) . . ?
C10B N2B Ru2 123.7(8) . . ?
C11B N2B Ru2 106.6(9) . . ?
C17B N3B C16B 129.0(10) . . ?
C17B N3B Ru2 113.9(8) . . ?
C16B N3B Ru2 116.4(8) . . ?
C18B N4B C26B 118.6(13) . . ?
C18B N4B Ru2 107.0(10) . . ?
C26B N4B Ru2 134.4(11) . . ?
N1B C1B C2B 123.1(11) . . ?
N1B C1B C6B 117.3(12) . . ?
C2B C1B C6B 119.4(12) . . ?
C3B C2B C1B 120.5(13) . . ?
C2B C3B C4B 121.6(13) . . ?
C5B C4B C3B 120.5(12) . . ?
C4B C5B C6B 119.5(10) . . ?
C7B C6B C1B 121.5(13) . . ?
C7B C6B C5B 120.3(12) . . ?
C1B C6B C5B 118.2(11) . . ?
C8B C7B C6B 120.2(11) . . ?
C7B C8B C9B 117.5(10) . . ?
N1B C9B C8B 120.8(12) . . ?
N1B C9B C10B 119.7(11) . . ?
C8B C9B C10B 119.4(11) . . ?
O1B C10B N2B 128.6(13) . . ?
O1B C10B C9B 119.7(11) . . ?
N2B C10B C9B 111.7(10) . . ?
C16B C11B C12B 119.1(10) . . ?
C16B C11B N2B 116.7(10) . . ?
C12B C11B N2B 124.1(11) . . ?
C13B C12B C11B 119.5(10) . . ?
C12B C13B O3B 117.1(10) . . ?
C12B C13B C14B 121.5(10) . . ?
O3B C13B C14B 121.4(9) . . ?
O4B C14B C15B 125.3(11) . . ?
O4B C14B C13B 114.8(10) . . ?
C15B C14B C13B 119.7(10) . . ?
C14B C15B C16B 119.2(11) . . ?
C11B C16B C15B 120.8(11) . . ?
C11B C16B N3B 115.7(9) . . ?
C15B C16B N3B 123.5(12) . . ?
O2B C17B N3B 128.8(12) . . ?
O2B C17B C18B 118.5(14) . . ?
N3B C17B C18B 112.7(11) . . ?
N4B C18B C19B 121.4(12) . . ?
N4B C18B C17B 116.7(12) . . ?
C19B C18B C17B 121.9(12) . . ?
C20B C19B C18B 121.4(12) . . ?
C19B C20B C21B 117.6(11) . . ?
C20B C21B C26B 119.0(13) . . ?
C20B C21B C22B 121.9(12) . . ?
C26B C21B C22B 119.1(13) . . ?
C23B C22B C21B 118.5(14) . . ?
C22B C23B C24B 122.3(16) . . ?
C25B C24B C23B 114.9(15) . . ?
C24B C25B C26B 126.7(16) . . ?
N4B C26B C21B 120.4(14) . . ?
N4B C26B C25B 122.2(14) . . ?
C21B C26B C25B 117.1(14) . . ?
C30 N10 C32 122.6(4) . . ?
C30 N10 C31 120.6(4) . . ?
C32 N10 C31 116.8(4) . . ?
O10 C30 N10 123.9(5) . . ?

loop_
_geom_bond_atom_site_label_1
_geom_bond_atom_site_label_2
_geom_bond_distance
_geom_bond_site_symmetry_2
_geom_bond_publ_flag
Ru1 N5 1.739(3) . ?
Ru1 N3 1.989(3) . ?
Ru1 N2 1.990(3) . ?
Ru1 N1 2.150(3) . ?
Ru1 N4 2.180(3) . ?
Ru1 Cl1 2.3642(10) . ?
O1 C10 1.237(4) . ?
O2 C17 1.230(4) . ?
O3 C13 1.374(4) . ?
O3 C27 1.425(5) . ?
O4 C14 1.376(4) . ?
O4 C28 1.419(5) . ?
O5 N5 1.157(4) . ?
N1 C9 1.340(4) . ?
N1 C1 1.376(4) . ?
N2 C10 1.347(5) . ?
N2 C11 1.420(5) . ?
N3 C17 1.345(5) . ?
N3 C16 1.415(5) . ?
N4 C18 1.337(4) . ?
N4 C26 1.377(5) . ?
C1 C2 1.413(5) . ?
C1 C6 1.425(5) . ?
C2 C3 1.360(5) . ?
C2 H2A 0.950(5) . ?
C3 C4 1.418(6) . ?
C3 H3A 0.950(5) . ?
C4 C5 1.351(6) . ?
C4 H4A 0.950(5) . ?
C5 C6 1.415(5) . ?
C5 H5A 0.950(5) . ?
C6 C7 1.411(5) . ?
C7 C8 1.366(5) . ?
C7 H7A 0.950(5) . ?
C8 C9 1.394(5) . ?
C8 H8A 0.950(5) . ?
C9 C10 1.513(5) . ?
C11 C12 1.401(5) . ?
C11 C16 1.403(5) . ?
C12 C13 1.379(5) . ?
C12 H12A 0.950(5) . ?
C13 C14 1.403(6) . ?
C14 C15 1.379(5) . ?
C15 C16 1.398(5) . ?
C15 H15A 0.950(5) . ?
C17 C18 1.503(5) . ?
C18 C19 1.400(5) . ?
C19 C20 1.356(5) . ?
C19 H19A 0.950(5) . ?
C20 C21 1.409(5) . ?
C20 H20A 0.950(5) . ?
C21 C22 1.419(5) . ?
C21 C26 1.428(5) . ?
C22 C23 1.364(6) . ?
C22 H22A 0.950(5) . ?
C23 C24 1.403(5) . ?
C23 H23A 0.950(5) . ?
C24 C25 1.369(5) . ?
C24 H24A 0.950(5) . ?
C25 C26 1.401(5) . ?
C25 H25A 0.950(5) . ?
C27 H27A 0.980(5) . ?
C27 H27B 0.980(5) . ?
C27 H27C 0.980(5) . ?
C28 H28A 0.980(5) . ?
C28 H28B 0.980(5) . ?
C28 H28C 0.980(5) . ?
Ru2 N5A 1.784(3) . ?
Ru2 N3B 1.853(9) . ?
Ru2 N2A 1.929(6) . ?
Ru2 N4B 1.964(13) . ?
Ru2 N1A 2.021(7) . ?
Ru2 N3A 2.089(7) . ?
Ru2 N2B 2.117(11) . ?
Ru2 N4A 2.266(9) . ?
Ru2 Cl2 2.3347(11) . ?
Ru2 N1B 2.350(11) . ?
O5A N5A 1.118(4) . ?
O1A C10A 1.232(9) . ?
O2A C17A 1.225(9) . ?
O3A C13A 1.371(10) . ?
O3A C27A 1.404(11) . ?
O4A C28A 1.388(10) . ?
O4A C14A 1.411(9) . ?
N1A C9A 1.335(10) . ?
N1A C1A 1.390(12) . ?
N2A C10A 1.329(11) . ?
N2A C11A 1.408(10) . ?
N3A C17A 1.335(11) . ?
N3A C16A 1.412(10) . ?
N4A C18A 1.349(12) . ?
N4A C26A 1.395(14) . ?
C1A C2A 1.410(13) . ?
C1A C6A 1.412(12) . ?
C2A C3A 1.375(13) . ?
C3A C4A 1.439(14) . ?
C4A C5A 1.361(13) . ?
C5A C6A 1.388(12) . ?
C6A C7A 1.376(12) . ?
C7A C8A 1.375(12) . ?
C8A C9A 1.399(11) . ?
C9A C10A 1.506(12) . ?
C11A C12A 1.397(10) . ?
C11A C16A 1.416(11) . ?
C12A C13A 1.376(11) . ?
C13A C14A 1.414(12) . ?
C14A C15A 1.385(10) . ?
C15A C16A 1.403(10) . ?
C17A C18A 1.516(12) . ?
C18A C19A 1.384(12) . ?
C19A C20A 1.368(13) . ?
C20A C21A 1.393(12) . ?
C21A C22A 1.413(14) . ?
C21A C26A 1.418(14) . ?
C22A C23A 1.305(17) . ?
C23A C24A 1.342(18) . ?
C24A C25A 1.373(17) . ?
C25A C26A 1.381(16) . ?
O1B C10B 1.244(12) . ?
O2B C17B 1.268(15) . ?
O3B C13B 1.388(12) . ?
O3B C27B 1.410(15) . ?
O4B C14B 1.367(13) . ?
O4B C28B 1.478(14) . ?
N1B C9B 1.343(14) . ?
N1B C1B 1.373(17) . ?
N2B C10B 1.308(16) . ?
N2B C11B 1.427(15) . ?
N3B C17B 1.335(17) . ?
N3B C16B 1.412(14) . ?
N4B C18B 1.359(18) . ?
N4B C26B 1.36(2) . ?
C1B C2B 1.406(19) . ?
C1B C6B 1.407(17) . ?
C2B C3B 1.325(19) . ?
C3B C4B 1.383(17) . ?
C4B C5B 1.373(17) . ?
C5B C6B 1.421(17) . ?
C6B C7B 1.388(17) . ?
C7B C8B 1.368(17) . ?
C8B C9B 1.442(16) . ?
C9B C10B 1.489(16) . ?
C11B C16B 1.398(16) . ?
C11B C12B 1.419(14) . ?
C12B C13B 1.359(14) . ?
C13B C14B 1.414(16) . ?
C14B C15B 1.383(15) . ?
C15B C16B 1.405(14) . ?
C17B C18B 1.516(18) . ?
C18B C19B 1.405(17) . ?
C19B C20B 1.362(18) . ?
C20B C21B 1.423(18) . ?
C21B C26B 1.44(2) . ?
C21B C22B 1.46(2) . ?
C22B C23B 1.45(2) . ?
C23B C24B 1.48(2) . ?
C24B C25B 1.35(2) . ?
C25B C26B 1.46(2) . ?
O10 C30 1.236(6) . ?
N10 C30 1.336(6) . ?
N10 C32 1.443(6) . ?
N10 C31 1.451(6) . ?

loop_
_geom_torsion_atom_site_label_1
_geom_torsion_atom_site_label_2
_geom_torsion_atom_site_label_3
_geom_torsion_atom_site_label_4
_geom_torsion
_geom_torsion_site_symmetry_1
_geom_torsion_site_symmetry_2
_geom_torsion_site_symmetry_3
_geom_torsion_site_symmetry_4
_geom_torsion_publ_flag
N5 Ru1 N1 C9 -110.2(3) . . . . ?
N3 Ru1 N1 C9 -13.1(5) . . . . ?
N2 Ru1 N1 C9 -13.5(2) . . . . ?
N4 Ru1 N1 C9 153.6(2) . . . . ?
Cl1 Ru1 N1 C9 72.3(2) . . . . ?
N5 Ru1 N1 C1 64.4(3) . . . . ?
N3 Ru1 N1 C1 161.5(4) . . . . ?
N2 Ru1 N1 C1 161.1(3) . . . . ?
N4 Ru1 N1 C1 -31.7(3) . . . . ?
Cl1 Ru1 N1 C1 -113.0(3) . . . . ?
N5 Ru1 N2 C10 102.0(3) . . . . ?
N3 Ru1 N2 C10 -161.9(3) . . . . ?
N1 Ru1 N2 C10 18.0(3) . . . . ?
N4 Ru1 N2 C10 -130.5(3) . . . . ?
Cl1 Ru1 N2 C10 -69.3(3) . . . . ?
N5 Ru1 N2 C11 -94.3(2) . . . . ?
N3 Ru1 N2 C11 1.9(2) . . . . ?
N1 Ru1 N2 C11 -178.3(3) . . . . ?
N4 Ru1 N2 C11 33.2(5) . . . . ?
Cl1 Ru1 N2 C11 94.4(2) . . . . ?
N5 Ru1 N3 C17 -79.4(3) . . . . ?
N2 Ru1 N3 C17 -174.4(3) . . . . ?
N1 Ru1 N3 C17 -174.8(3) . . . . ?
N4 Ru1 N3 C17 17.0(3) . . . . ?
Cl1 Ru1 N3 C17 100.6(3) . . . . ?
N5 Ru1 N3 C16 89.9(3) . . . . ?
N2 Ru1 N3 C16 -5.1(2) . . . . ?
N1 Ru1 N3 C16 -5.5(5) . . . . ?
N4 Ru1 N3 C16 -173.6(3) . . . . ?
Cl1 Ru1 N3 C16 -90.1(2) . . . . ?
N5 Ru1 N4 C18 81.4(2) . . . . ?
N3 Ru1 N4 C18 -14.0(2) . . . . ?
N2 Ru1 N4 C18 -45.9(4) . . . . ?
N1 Ru1 N4 C18 170.0(2) . . . . ?
Cl1 Ru1 N4 C18 -107.2(2) . . . . ?
N5 Ru1 N4 C26 -99.8(3) . . . . ?
N3 Ru1 N4 C26 164.8(3) . . . . ?
N2 Ru1 N4 C26 132.9(4) . . . . ?
N1 Ru1 N4 C26 -11.2(3) . . . . ?
Cl1 Ru1 N4 C26 71.6(3) . . . . ?
N3 Ru1 N5 O5 -159.5(18) . . . . ?
N2 Ru1 N5 O5 -75.6(18) . . . . ?
N1 Ru1 N5 O5 3.1(18) . . . . ?
N4 Ru1 N5 O5 121.7(18) . . . . ?
Cl1 Ru1 N5 O5 20(2) . . . . ?
C9 N1 C1 C2 170.7(3) . . . . ?
Ru1 N1 C1 C2 -3.5(5) . . . . ?
C9 N1 C1 C6 -7.5(5) . . . . ?
Ru1 N1 C1 C6 178.3(2) . . . . ?
N1 C1 C2 C3 179.1(3) . . . . ?
C6 C1 C2 C3 -2.7(5) . . . . ?
C1 C2 C3 C4 0.8(6) . . . . ?
C2 C3 C4 C5 0.9(7) . . . . ?
C3 C4 C5 C6 -0.6(7) . . . . ?
C4 C5 C6 C7 176.4(4) . . . . ?
C4 C5 C6 C1 -1.3(6) . . . . ?
N1 C1 C6 C7 3.4(5) . . . . ?
C2 C1 C6 C7 -174.8(3) . . . . ?
N1 C1 C6 C5 -178.9(3) . . . . ?
C2 C1 C6 C5 3.0(5) . . . . ?
C5 C6 C7 C8 -176.5(4) . . . . ?
C1 C6 C7 C8 1.2(5) . . . . ?
C6 C7 C8 C9 -1.7(6) . . . . ?
C1 N1 C9 C8 7.1(5) . . . . ?
Ru1 N1 C9 C8 -177.6(3) . . . . ?
C1 N1 C9 C10 -167.1(3) . . . . ?
Ru1 N1 C9 C10 8.2(4) . . . . ?
C7 C8 C9 N1 -2.5(6) . . . . ?
C7 C8 C9 C10 171.6(3) . . . . ?
C11 N2 C10 O1 4.2(6) . . . . ?
Ru1 N2 C10 O1 165.0(3) . . . . ?
C11 N2 C10 C9 -179.1(3) . . . . ?
Ru1 N2 C10 C9 -18.3(4) . . . . ?
N1 C9 C10 O1 -177.5(3) . . . . ?
C8 C9 C10 O1 8.2(5) . . . . ?
N1 C9 C10 N2 5.6(5) . . . . ?
C8 C9 C10 N2 -168.8(3) . . . . ?
C10 N2 C11 C12 -17.1(6) . . . . ?
Ru1 N2 C11 C12 -178.7(3) . . . . ?
C10 N2 C11 C16 163.4(3) . . . . ?
Ru1 N2 C11 C16 1.8(4) . . . . ?
C16 C11 C12 C13 1.3(6) . . . . ?
N2 C11 C12 C13 -178.2(3) . . . . ?
C27 O3 C13 C12 2.6(6) . . . . ?
C27 O3 C13 C14 -177.3(3) . . . . ?
C11 C12 C13 O3 -178.3(4) . . . . ?
C11 C12 C13 C14 1.6(6) . . . . ?
C28 O4 C14 C15 7.3(6) . . . . ?
C28 O4 C14 C13 -173.8(4) . . . . ?
O3 C13 C14 O4 -1.7(5) . . . . ?
C12 C13 C14 O4 178.4(3) . . . . ?
O3 C13 C14 C15 177.2(3) . . . . ?
C12 C13 C14 C15 -2.7(6) . . . . ?
O4 C14 C15 C16 179.7(3) . . . . ?
C13 C14 C15 C16 0.9(6) . . . . ?
C14 C15 C16 C11 2.0(6) . . . . ?
C14 C15 C16 N3 -175.1(3) . . . . ?
C12 C11 C16 C15 -3.1(5) . . . . ?
N2 C11 C16 C15 176.4(3) . . . . ?
C12 C11 C16 N3 174.2(3) . . . . ?
N2 C11 C16 N3 -6.2(5) . . . . ?
C17 N3 C16 C15 -7.0(6) . . . . ?
Ru1 N3 C16 C15 -175.2(3) . . . . ?
C17 N3 C16 C11 175.8(3) . . . . ?
Ru1 N3 C16 C11 7.5(4) . . . . ?
C16 N3 C17 O2 -1.2(6) . . . . ?
Ru1 N3 C17 O2 166.4(3) . . . . ?
C16 N3 C17 C18 176.4(3) . . . . ?
Ru1 N3 C17 C18 -16.1(4) . . . . ?
C26 N4 C18 C19 6.3(5) . . . . ?
Ru1 N4 C18 C19 -174.7(3) . . . . ?
C26 N4 C18 C17 -168.7(3) . . . . ?
Ru1 N4 C18 C17 10.3(4) . . . . ?
O2 C17 C18 N4 -179.9(3) . . . . ?
N3 C17 C18 N4 2.4(5) . . . . ?
O2 C17 C18 C19 4.9(5) . . . . ?
N3 C17 C18 C19 -172.9(3) . . . . ?
N4 C18 C19 C20 -0.6(6) . . . . ?
C17 C18 C19 C20 174.4(3) . . . . ?
C18 C19 C20 C21 -3.4(6) . . . . ?
C19 C20 C21 C22 -175.4(4) . . . . ?
C19 C20 C21 C26 1.6(5) . . . . ?
C20 C21 C22 C23 174.2(4) . . . . ?
C26 C21 C22 C23 -2.9(6) . . . . ?
C21 C22 C23 C24 -0.8(6) . . . . ?
C22 C23 C24 C25 2.5(6) . . . . ?
C23 C24 C25 C26 -0.5(6) . . . . ?
C18 N4 C26 C25 168.4(3) . . . . ?
Ru1 N4 C26 C25 -10.3(5) . . . . ?
C18 N4 C26 C21 -7.9(5) . . . . ?
Ru1 N4 C26 C21 173.3(3) . . . . ?
C24 C25 C26 N4 -179.6(3) . . . . ?
C24 C25 C26 C21 -3.3(5) . . . . ?
C20 C21 C26 N4 4.1(5) . . . . ?
C22 C21 C26 N4 -178.7(3) . . . . ?
C20 C21 C26 C25 -172.3(3) . . . . ?
C22 C21 C26 C25 4.9(5) . . . . ?
N3B Ru2 N5A O5A 70(3) . . . . ?
N2A Ru2 N5A O5A 138(3) . . . . ?
N4B Ru2 N5A O5A -18(3) . . . . ?
N1A Ru2 N5A O5A -139(3) . . . . ?
N3A Ru2 N5A O5A 55(3) . . . . ?
N2B Ru2 N5A O5A 154(3) . . . . ?
N4A Ru2 N5A O5A -19(3) . . . . ?
Cl2 Ru2 N5A O5A -70(4) . . . . ?
N1B Ru2 N5A O5A -133(3) . . . . ?
N5A Ru2 N1A C9A -82.3(5) . . . . ?
N3B Ru2 N1A C9A 30.8(9) . . . . ?
N2A Ru2 N1A C9A 10.3(5) . . . . ?
N4B Ru2 N1A C9A -174.6(6) . . . . ?
N3A Ru2 N1A C9A 42.1(12) . . . . ?
N2B Ru2 N1A C9A 11.9(5) . . . . ?
N4A Ru2 N1A C9A -175.1(5) . . . . ?
Cl2 Ru2 N1A C9A 102.5(5) . . . . ?
N1B Ru2 N1A C9A 161(4) . . . . ?
N5A Ru2 N1A C1A 98.2(7) . . . . ?
N3B Ru2 N1A C1A -148.7(8) . . . . ?
N2A Ru2 N1A C1A -169.1(7) . . . . ?
N4B Ru2 N1A C1A 5.9(9) . . . . ?
N3A Ru2 N1A C1A -137.4(9) . . . . ?
N2B Ru2 N1A C1A -167.5(8) . . . . ?
N4A Ru2 N1A C1A 5.4(8) . . . . ?
Cl2 Ru2 N1A C1A -77.0(7) . . . . ?
N1B Ru2 N1A C1A -18(3) . . . . ?
N5A Ru2 N2A C10A 84.6(5) . . . . ?
N3B Ru2 N2A C10A -177.4(6) . . . . ?
N4B Ru2 N2A C10A -178.5(10) . . . . ?
N1A Ru2 N2A C10A -8.7(5) . . . . ?
N3A Ru2 N2A C10A -179.7(6) . . . . ?
N2B Ru2 N2A C10A -13.9(12) . . . . ?
N4A Ru2 N2A C10A -176.7(7) . . . . ?
Cl2 Ru2 N2A C10A -93.0(5) . . . . ?
N1B Ru2 N2A C10A -11.9(6) . . . . ?
N5A Ru2 N2A C11A -89.3(5) . . . . ?
N3B Ru2 N2A C11A 8.7(5) . . . . ?
N4B Ru2 N2A C11A 7.6(12) . . . . ?
N1A Ru2 N2A C11A 177.4(5) . . . . ?
N3A Ru2 N2A C11A 6.4(5) . . . . ?
N2B Ru2 N2A C11A 172.2(16) . . . . ?
N4A Ru2 N2A C11A 9.4(10) . . . . ?
Cl2 Ru2 N2A C11A 93.1(5) . . . . ?
N1B Ru2 N2A C11A 174.2(5) . . . . ?
N5A Ru2 N3A C17A -111.4(5) . . . . ?
N3B Ru2 N3A C17A 147.9(18) . . . . ?
N2A Ru2 N3A C17A 156.3(6) . . . . ?
N4B Ru2 N3A C17A -23.2(6) . . . . ?
N1A Ru2 N3A C17A 124.5(9) . . . . ?
N2B Ru2 N3A C17A 152.2(6) . . . . ?
N4A Ru2 N3A C17A -22.5(6) . . . . ?
Cl2 Ru2 N3A C17A 64.4(5) . . . . ?
N1B Ru2 N3A C17A 101.9(13) . . . . ?
N5A Ru2 N3A C16A 88.4(5) . . . . ?
N3B Ru2 N3A C16A -12.3(13) . . . . ?
N2A Ru2 N3A C16A -3.9(5) . . . . ?
N4B Ru2 N3A C16A 176.6(6) . . . . ?
N1A Ru2 N3A C16A -35.7(12) . . . . ?
N2B Ru2 N3A C16A -7.9(5) . . . . ?
N4A Ru2 N3A C16A 177.3(5) . . . . ?
Cl2 Ru2 N3A C16A -95.8(4) . . . . ?
N1B Ru2 N3A C16A -58.3(14) . . . . ?
N5A Ru2 N4A C18A 117.7(6) . . . . ?
N3B Ru2 N4A C18A 19.2(7) . . . . ?
N2A Ru2 N4A C18A 18.5(11) . . . . ?
N4B Ru2 N4A C18A 47(22) . . . . ?
N1A Ru2 N4A C18A -147.7(6) . . . . ?
N3A Ru2 N4A C18A 21.6(6) . . . . ?
N2B Ru2 N4A C18A -14(3) . . . . ?
Cl2 Ru2 N4A C18A -66.3(6) . . . . ?
N1B Ru2 N4A C18A -144.9(6) . . . . ?
N5A Ru2 N4A C26A -72.9(9) . . . . ?
N3B Ru2 N4A C26A -171.4(9) . . . . ?
N2A Ru2 N4A C26A -172.0(7) . . . . ?
N4B Ru2 N4A C26A -144(22) . . . . ?
N1A Ru2 N4A C26A 21.7(10) . . . . ?
N3A Ru2 N4A C26A -169.0(9) . . . . ?
N2B Ru2 N4A C26A 156(2) . . . . ?
Cl2 Ru2 N4A C26A 103.1(9) . . . . ?
N1B Ru2 N4A C26A 24.6(10) . . . . ?
C9A N1A C1A C2A -166.5(8) . . . . ?
Ru2 N1A C1A C2A 12.9(12) . . . . ?
C9A N1A C1A C6A 11.0(12) . . . . ?
Ru2 N1A C1A C6A -169.6(6) . . . . ?
N1A C1A C2A C3A -178.3(8) . . . . ?
C6A C1A C2A C3A 4.2(13) . . . . ?
C1A C2A C3A C4A -0.4(14) . . . . ?
C2A C3A C4A C5A -2.5(14) . . . . ?
C3A C4A C5A C6A 1.6(13) . . . . ?
C4A C5A C6A C7A -174.4(8) . . . . ?
C4A C5A C6A C1A 2.2(13) . . . . ?
N1A C1A C6A C7A -5.8(12) . . . . ?
C2A C1A C6A C7A 171.7(8) . . . . ?
N1A C1A C6A C5A 177.4(7) . . . . ?
C2A C1A C6A C5A -5.1(12) . . . . ?
C5A C6A C7A C8A 174.7(8) . . . . ?
C1A C6A C7A C8A -1.9(12) . . . . ?
C6A C7A C8A C9A 4.4(11) . . . . ?
C1A N1A C9A C8A -8.5(11) . . . . ?
Ru2 N1A C9A C8A 172.0(6) . . . . ?
C1A N1A C9A C10A 169.0(7) . . . . ?
Ru2 N1A C9A C10A -10.5(8) . . . . ?
C7A C8A C9A N1A 0.9(11) . . . . ?
C7A C8A C9A C10A -176.5(7) . . . . ?
C11A N2A C10A O1A -3.4(13) . . . . ?
Ru2 N2A C10A O1A -176.4(6) . . . . ?
C11A N2A C10A C9A 178.3(6) . . . . ?
Ru2 N2A C10A C9A 5.3(8) . . . . ?
N1A C9A C10A O1A -174.5(7) . . . . ?
C8A C9A C10A O1A 3.0(11) . . . . ?
N1A C9A C10A N2A 4.0(10) . . . . ?
C8A C9A C10A N2A -178.5(7) . . . . ?
C10A N2A C11A C12A -1.9(11) . . . . ?
Ru2 N2A C11A C12A 171.1(6) . . . . ?
C10A N2A C11A C16A 179.2(7) . . . . ?
Ru2 N2A C11A C16A -7.8(8) . . . . ?
N2A C11A C12A C13A -179.4(7) . . . . ?
C16A C11A C12A C13A -0.6(11) . . . . ?
C27A O3A C13A C12A -9.6(12) . . . . ?
C27A O3A C13A C14A 169.0(8) . . . . ?
C11A C12A C13A O3A 177.2(7) . . . . ?
C11A C12A C13A C14A -1.3(12) . . . . ?
C28A O4A C14A C15A -109.3(8) . . . . ?
C28A O4A C14A C13A 75.8(9) . . . . ?
O3A C13A C14A C15A -176.1(7) . . . . ?
C12A C13A C14A C15A 2.5(12) . . . . ?
O3A C13A C14A O4A -1.3(11) . . . . ?
C12A C13A C14A O4A 177.3(7) . . . . ?
O4A C14A C15A C16A -176.6(6) . . . . ?
C13A C14A C15A C16A -1.7(11) . . . . ?
C14A C15A C16A N3A 175.5(7) . . . . ?
C14A C15A C16A C11A -0.2(10) . . . . ?
C17A N3A C16A C15A 27.0(11) . . . . ?
Ru2 N3A C16A C15A -174.9(6) . . . . ?
C17A N3A C16A C11A -157.2(7) . . . . ?
Ru2 N3A C16A C11A 0.9(7) . . . . ?
C12A C11A C16A C15A 1.3(10) . . . . ?
N2A C11A C16A C15A -179.7(6) . . . . ?
C12A C11A C16A N3A -174.7(6) . . . . ?
N2A C11A C16A N3A 4.3(9) . . . . ?
C16A N3A C17A O2A -7.2(12) . . . . ?
Ru2 N3A C17A O2A -163.5(7) . . . . ?
C16A N3A C17A C18A 175.4(7) . . . . ?
Ru2 N3A C17A C18A 19.2(8) . . . . ?
C26A N4A C18A C19A -7.2(13) . . . . ?
Ru2 N4A C18A C19A 163.6(7) . . . . ?
C26A N4A C18A C17A 169.9(8) . . . . ?
Ru2 N4A C18A C17A -19.3(9) . . . . ?
O2A C17A C18A N4A -175.5(8) . . . . ?
N3A C17A C18A N4A 2.1(10) . . . . ?
O2A C17A C18A C19A 1.6(12) . . . . ?
N3A C17A C18A C19A 179.2(7) . . . . ?
N4A C18A C19A C20A 0.5(13) . . . . ?
C17A C18A C19A C20A -176.5(8) . . . . ?
C18A C19A C20A C21A 4.6(13) . . . . ?
C19A C20A C21A C22A 176.8(9) . . . . ?
C19A C20A C21A C26A -2.7(13) . . . . ?
C20A C21A C22A C23A -176.8(11) . . . . ?
C26A C21A C22A C23A 2.6(15) . . . . ?
C21A C22A C23A C24A -0.2(18) . . . . ?
C22A C23A C24A C25A -4(2) . . . . ?
C23A C24A C25A C26A 5.3(19) . . . . ?
C24A C25A C26A N4A 180.0(10) . . . . ?
C24A C25A C26A C21A -2.4(16) . . . . ?
C18A N4A C26A C25A -173.4(9) . . . . ?
Ru2 N4A C26A C25A 17.8(14) . . . . ?
C18A N4A C26A C21A 8.9(14) . . . . ?
Ru2 N4A C26A C21A -159.8(7) . . . . ?
C20A C21A C26A C25A 178.3(10) . . . . ?
C22A C21A C26A C25A -1.2(15) . . . . ?
C20A C21A C26A N4A -4.0(14) . . . . ?
C22A C21A C26A N4A 176.4(9) . . . . ?
N5A Ru2 N1B C9B -79.4(7) . . . . ?
N3B Ru2 N1B C9B 43.7(12) . . . . ?
N2A Ru2 N1B C9B 13.6(7) . . . . ?
N4B Ru2 N1B C9B -172.6(8) . . . . ?
N1A Ru2 N1B C9B -15(3) . . . . ?
N3A Ru2 N1B C9B 67.3(16) . . . . ?
N2B Ru2 N1B C9B 14.2(7) . . . . ?
N4A Ru2 N1B C9B -172.9(7) . . . . ?
Cl2 Ru2 N1B C9B 105.2(7) . . . . ?
N5A Ru2 N1B C1B 100.2(10) . . . . ?
N3B Ru2 N1B C1B -136.7(11) . . . . ?
N2A Ru2 N1B C1B -166.8(10) . . . . ?
N4B Ru2 N1B C1B 7.1(11) . . . . ?
N1A Ru2 N1B C1B 164(4) . . . . ?
N3A Ru2 N1B C1B -113.1(15) . . . . ?
N2B Ru2 N1B C1B -166.2(11) . . . . ?
N4A Ru2 N1B C1B 6.7(11) . . . . ?
Cl2 Ru2 N1B C1B -75.1(10) . . . . ?
N5A Ru2 N2B C10B 80.3(9) . . . . ?
N3B Ru2 N2B C10B 178.3(9) . . . . ?
N2A Ru2 N2B C10B 163(2) . . . . ?
N4B Ru2 N2B C10B -156(3) . . . . ?
N1A Ru2 N2B C10B -11.4(8) . . . . ?
N3A Ru2 N2B C10B 177.2(9) . . . . ?
N4A Ru2 N2B C10B -148(2) . . . . ?
Cl2 Ru2 N2B C10B -96.1(9) . . . . ?
N1B Ru2 N2B C10B -14.9(8) . . . . ?
N5A Ru2 N2B C11B -89.1(7) . . . . ?
N3B Ru2 N2B C11B 8.9(7) . . . . ?
N2A Ru2 N2B C11B -6.4(10) . . . . ?
N4B Ru2 N2B C11B 34(3) . . . . ?
N1A Ru2 N2B C11B 179.2(8) . . . . ?
N3A Ru2 N2B C11B 7.8(7) . . . . ?
N4A Ru2 N2B C11B 42(3) . . . . ?
Cl2 Ru2 N2B C11B 94.5(6) . . . . ?
N1B Ru2 N2B C11B 175.7(7) . . . . ?
N5A Ru2 N3B C17B -102.1(8) . . . . ?
N2A Ru2 N3B C17B 168.0(9) . . . . ?
N4B Ru2 N3B C17B -12.4(9) . . . . ?
N1A Ru2 N3B C17B 146.1(8) . . . . ?
N3A Ru2 N3B C17B -20.9(12) . . . . ?
N2B Ru2 N3B C17B 163.4(8) . . . . ?
N4A Ru2 N3B C17B -11.7(8) . . . . ?
Cl2 Ru2 N3B C17B 74.6(8) . . . . ?
N1B Ru2 N3B C17B 135.2(9) . . . . ?
N5A Ru2 N3B C16B 86.5(7) . . . . ?
N2A Ru2 N3B C16B -3.3(6) . . . . ?
N4B Ru2 N3B C16B 176.2(8) . . . . ?
N1A Ru2 N3B C16B -25.3(11) . . . . ?
N3A Ru2 N3B C16B 168(2) . . . . ?
N2B Ru2 N3B C16B -8.0(7) . . . . ?
N4A Ru2 N3B C16B 176.9(7) . . . . ?
Cl2 Ru2 N3B C16B -96.8(7) . . . . ?
N1B Ru2 N3B C16B -36.2(12) . . . . ?
N5A Ru2 N4B C18B 111.9(9) . . . . ?
N3B Ru2 N4B C18B 13.3(9) . . . . ?
N2A Ru2 N4B C18B 14.4(17) . . . . ?
N1A Ru2 N4B C18B -153.8(8) . . . . ?
N3A Ru2 N4B C18B 15.6(8) . . . . ?
N2B Ru2 N4B C18B -12(3) . . . . ?
N4A Ru2 N4B C18B -139(22) . . . . ?
Cl2 Ru2 N4B C18B -72.2(9) . . . . ?
N1B Ru2 N4B C18B -150.8(8) . . . . ?
N5A Ru2 N4B C26B -69.4(15) . . . . ?
N3B Ru2 N4B C26B -168.0(15) . . . . ?
N2A Ru2 N4B C26B -167.0(11) . . . . ?
N1A Ru2 N4B C26B 24.9(17) . . . . ?
N3A Ru2 N4B C26B -165.7(16) . . . . ?
N2B Ru2 N4B C26B 167(2) . . . . ?
N4A Ru2 N4B C26B 40(21) . . . . ?
Cl2 Ru2 N4B C26B 106.5(15) . . . . ?
N1B Ru2 N4B C26B 27.9(16) . . . . ?
C9B N1B C1B C2B -163.0(12) . . . . ?
Ru2 N1B C1B C2B 17.4(17) . . . . ?
C9B N1B C1B C6B 11.8(17) . . . . ?
Ru2 N1B C1B C6B -167.7(8) . . . . ?
N1B C1B C2B C3B -179.7(12) . . . . ?
C6B C1B C2B C3B 5.6(19) . . . . ?
C1B C2B C3B C4B -2(2) . . . . ?
C2B C3B C4B C5B -1(2) . . . . ?
C3B C4B C5B C6B -0.2(17) . . . . ?
N1B C1B C6B C7B -3.8(17) . . . . ?
C2B C1B C6B C7B 171.2(11) . . . . ?
N1B C1B C6B C5B 178.7(10) . . . . ?
C2B C1B C6B C5B -6.3(17) . . . . ?
C4B C5B C6B C7B -173.9(11) . . . . ?
C4B C5B C6B C1B 3.7(16) . . . . ?
C1B C6B C7B C8B -4.4(17) . . . . ?
C5B C6B C7B C8B 173.1(10) . . . . ?
C6B C7B C8B C9B 4.7(15) . . . . ?
C1B N1B C9B C8B -11.7(16) . . . . ?
Ru2 N1B C9B C8B 168.0(8) . . . . ?
C1B N1B C9B C10B 166.3(10) . . . . ?
Ru2 N1B C9B C10B -14.0(12) . . . . ?
C7B C8B C9B N1B 3.1(15) . . . . ?
C7B C8B C9B C10B -174.9(9) . . . . ?
C11B N2B C10B O1B -2.3(19) . . . . ?
Ru2 N2B C10B O1B -169.3(9) . . . . ?
C11B N2B C10B C9B 179.1(10) . . . . ?
Ru2 N2B C10B C9B 12.1(12) . . . . ?
N1B C9B C10B O1B -175.5(10) . . . . ?
C8B C9B C10B O1B 2.6(15) . . . . ?
N1B C9B C10B N2B 3.2(14) . . . . ?
C8B C9B C10B N2B -178.7(9) . . . . ?
C10B N2B C11B C16B -177.3(10) . . . . ?
Ru2 N2B C11B C16B -8.6(11) . . . . ?
C10B N2B C11B C12B 3.2(17) . . . . ?
Ru2 N2B C11B C12B 171.9(8) . . . . ?
C16B C11B C12B C13B -2.0(15) . . . . ?
N2B C11B C12B C13B 177.5(10) . . . . ?
C11B C12B C13B O3B -178.4(9) . . . . ?
C11B C12B C13B C14B 1.2(16) . . . . ?
C27B O3B C13B C12B -114.5(11) . . . . ?
C27B O3B C13B C14B 65.8(13) . . . . ?
C28B O4B C14B C15B -4.2(17) . . . . ?
C28B O4B C14B C13B 170.1(12) . . . . ?
C12B C13B C14B O4B -176.8(9) . . . . ?
O3B C13B C14B O4B 2.8(15) . . . . ?
C12B C13B C14B C15B -2.2(16) . . . . ?
O3B C13B C14B C15B 177.4(9) . . . . ?
O4B C14B C15B C16B 177.9(10) . . . . ?
C13B C14B C15B C16B 3.9(16) . . . . ?
C12B C11B C16B C15B 3.8(15) . . . . ?
N2B C11B C16B C15B -175.7(9) . . . . ?
C12B C11B C16B N3B -177.3(9) . . . . ?
N2B C11B C16B N3B 3.1(13) . . . . ?
C14B C15B C16B C11B -4.8(15) . . . . ?
C14B C15B C16B N3B 176.5(9) . . . . ?
C17B N3B C16B C11B -164.5(11) . . . . ?
Ru2 N3B C16B C11B 5.4(11) . . . . ?
C17B N3B C16B C15B 14.3(17) . . . . ?
Ru2 N3B C16B C15B -175.9(8) . . . . ?
C16B N3B C17B O2B -1(2) . . . . ?
Ru2 N3B C17B O2B -171.5(10) . . . . ?
C16B N3B C17B C18B 178.4(10) . . . . ?
Ru2 N3B C17B C18B 8.3(12) . . . . ?
C26B N4B C18B C19B -9.3(19) . . . . ?
Ru2 N4B C18B C19B 169.6(9) . . . . ?
C26B N4B C18B C17B 168.9(12) . . . . ?
Ru2 N4B C18B C17B -12.1(13) . . . . ?
O2B C17B C18B N4B -176.8(11) . . . . ?
N3B C17B C18B N4B 3.3(15) . . . . ?
O2B C17B C18B C19B 1.4(17) . . . . ?
N3B C17B C18B C19B -178.4(11) . . . . ?
N4B C18B C19B C20B -2.3(18) . . . . ?
C17B C18B C19B C20B 179.5(11) . . . . ?
C18B C19B C20B C21B 8.5(17) . . . . ?
C19B C20B C21B C26B -3.4(18) . . . . ?
C19B C20B C21B C22B 177.4(12) . . . . ?
C20B C21B C22B C23B -172.1(13) . . . . ?
C26B C21B C22B C23B 9(2) . . . . ?
C21B C22B C23B C24B -1(2) . . . . ?
C22B C23B C24B C25B -1(2) . . . . ?
C23B C24B C25B C26B -5(2) . . . . ?
C18B N4B C26B C21B 14(2) . . . . ?
Ru2 N4B C26B C21B -164.4(11) . . . . ?
C18B N4B C26B C25B -160.1(14) . . . . ?
Ru2 N4B C26B C25B 21(2) . . . . ?
C20B C21B C26B N4B -8(2) . . . . ?
C22B C21B C26B N4B 171.2(13) . . . . ?
C20B C21B C26B C25B 166.6(13) . . . . ?
C22B C21B C26B C25B -14(2) . . . . ?
C24B C25B C26B N4B -172.6(16) . . . . ?
C24B C25B C26B C21B 13(2) . . . . ?
C32 N10 C30 O10 1.6(8) . . . . ?
C31 N10 C30 O10 -177.9(5) . . . . ?
